data_1518424
loop_
_publ_author_name
'Zhang, Kai'
'Wei, Pingchun'
'Li, Xin'
'\%Agren, Hans'
'Xie, Yongshu'

_publ_section_title
;
 Oxidative ring closure and metal triggered ring opening: syntheses of
 macrocyclic and linear hexapyrroles.
;
_journal_issue 24
_journal_name_full 'Organic letters'
_journal_page_first 6354
_journal_page_last 6357
_journal_paper_doi 10.1021/ol503132r
_journal_volume 16
_journal_year 2014
_chemical_formula_sum 'C61 H19 Cu F25 N6 O2'
_chemical_formula_weight 1406.36
_chemical_name_systematic
; 
 ? 
;
_space_group_IT_number 2
_symmetry_cell_setting triclinic
_symmetry_space_group_name_Hall '-P 1'
_symmetry_space_group_name_H-M 'P -1'
_atom_sites_solution_hydrogens geom
_atom_sites_solution_primary direct
_atom_sites_solution_secondary difmap
_audit_creation_method SHELXL-97
_cell_angle_alpha 98.350(2)
_cell_angle_beta 97.875(2)
_cell_angle_gamma 118.146(3)
_cell_formula_units_Z 2
_cell_length_a 15.0400(13)
_cell_length_b 15.1401(14)
_cell_length_c 16.0989(15)
_cell_measurement_reflns_used 1262
_cell_measurement_temperature 293(2)
_cell_measurement_theta_max 41.3530
_cell_measurement_theta_min 4.9280
_cell_volume 3108.1(5)
_computing_cell_refinement 'Bruker FRAMBO'
_computing_data_collection 'Bruker FRAMBO'
_computing_data_reduction 'Bruker SAINT'
_computing_molecular_graphics 'Bruker SHELXTL'
_computing_publication_material 'Bruker SHELXTL'
_computing_structure_refinement 'SHELXL-97 (Sheldrick, 1997)'
_computing_structure_solution 'SHELXS-97 (Sheldrick, 1990)'
_diffrn_ambient_temperature 293(2)
_diffrn_measured_fraction_theta_full 0.990
_diffrn_measured_fraction_theta_max 0.990
_diffrn_measurement_device_type 'CCD area detector'
_diffrn_measurement_method 'phi and omega scans'
_diffrn_radiation_monochromator graphite
_diffrn_radiation_source 'fine-focus sealed tube'
_diffrn_radiation_type CuK\a
_diffrn_radiation_wavelength 1.54178
_diffrn_reflns_av_R_equivalents 0.0798
_diffrn_reflns_av_sigmaI/netI 0.2054
_diffrn_reflns_limit_h_max 17
_diffrn_reflns_limit_h_min -17
_diffrn_reflns_limit_k_max 17
_diffrn_reflns_limit_k_min -17
_diffrn_reflns_limit_l_max 19
_diffrn_reflns_limit_l_min -16
_diffrn_reflns_number 19302
_diffrn_reflns_theta_full 66.05
_diffrn_reflns_theta_max 66.05
_diffrn_reflns_theta_min 2.85
_exptl_absorpt_coefficient_mu 1.613
_exptl_absorpt_correction_T_max 0.8057
_exptl_absorpt_correction_T_min 0.6792
_exptl_absorpt_correction_type multi-scan
_exptl_absorpt_process_details sadabs
_exptl_crystal_density_diffrn 1.503
_exptl_crystal_density_method 'not measured'
_exptl_crystal_F_000 1394
_exptl_crystal_size_max 0.26
_exptl_crystal_size_mid 0.17
_exptl_crystal_size_min 0.14
_platon_squeeze_details
;
;
_refine_diff_density_max 1.505
_refine_diff_density_min -0.305
_refine_diff_density_rms 0.089
_refine_ls_extinction_method none
_refine_ls_goodness_of_fit_ref 1.048
_refine_ls_hydrogen_treatment mixed
_refine_ls_matrix_type full
_refine_ls_number_parameters 858
_refine_ls_number_reflns 10726
_refine_ls_number_restraints 0
_refine_ls_restrained_S_all 1.048
_refine_ls_R_factor_all 0.2337
_refine_ls_R_factor_gt 0.1094
_refine_ls_shift/su_max 0.001
_refine_ls_shift/su_mean 0.000
_refine_ls_structure_factor_coef Fsqd
_refine_ls_weighting_details 'calc w=1/[\s^2^(Fo^2^)+(0.0384P)^2^+0.0000P] where P=(Fo^2^+2Fc^2^)/3'
_refine_ls_weighting_scheme calc
_refine_ls_wR_factor_gt 0.2378
_refine_ls_wR_factor_ref 0.2737
_reflns_number_gt 2531
_reflns_number_total 10726
_reflns_threshold_expression >2sigma(I)
_cod_data_source_file ol503132r_si_004.cif
_cod_data_source_block 140203b
_cod_depositor_comments
;
The following automatic conversions were performed:

'_symmetry_cell_setting' value 'Triclinic' changed to 'triclinic'
according to
/home/saulius/struct/COD-crude-data--automatic-downloads/rss-feeds/ACS/lib/dictionaries/cif_core.dic
dictionary named 'cif_core.dic' version 2.4.2 from 2011-04-26.

Automatic conversion script
Id: cif_fix_values 2935 2014-11-11 08:27:57Z andrius 

 Adding full bibliography for 1518423--1518425.cif.
;
_cod_original_sg_symbol_H-M P-1
_cod_database_code 1518424

loop_
_symmetry_equiv_pos_as_xyz
'x, y, z'
'-x, -y, -z'

loop_
_atom_site_label
_atom_site_type_symbol
_atom_site_fract_x
_atom_site_fract_y
_atom_site_fract_z
_atom_site_U_iso_or_equiv
_atom_site_adp_type
_atom_site_occupancy
_atom_site_symmetry_multiplicity
_atom_site_calc_flag
_atom_site_refinement_flags
Cu1 Cu 0.51007(13) 0.51840(13) 0.31211(11) 0.0842(6) Uani 1 1 d .
F1 F 0.6705(6) 0.2702(6) 0.3009(5) 0.146(3) Uani 1 1 d .
F2 F 0.8039(7) 0.2046(7) 0.3462(6) 0.176(4) Uani 1 1 d .
F3 F 0.9517(6) 0.3027(6) 0.4937(5) 0.133(3) Uani 1 1 d .
F4 F 0.9624(6) 0.4667(6) 0.6005(5) 0.130(3) Uani 1 1 d .
F5 F 0.8328(5) 0.5319(6) 0.5539(4) 0.113(2) Uani 1 1 d .
F6 F 0.7800(7) 0.8950(7) 0.4835(5) 0.161(4) Uani 1 1 d .
F7 F 0.9289(9) 1.0912(8) 0.5204(8) 0.212(5) Uani 1 1 d .
F8 F 1.0233(7) 1.1671(7) 0.3902(7) 0.194(5) Uani 1 1 d .
F9 F 0.9651(8) 1.0405(7) 0.2327(8) 0.207(5) Uani 1 1 d .
F10 F 0.8146(7) 0.8434(7) 0.2004(6) 0.168(4) Uani 1 1 d .
F11 F 0.3124(5) 0.7103(5) 0.3905(4) 0.102(2) Uani 1 1 d .
F12 F 0.1689(6) 0.7661(6) 0.3729(4) 0.120(3) Uani 1 1 d .
F13 F 0.0237(6) 0.6949(6) 0.2247(5) 0.127(3) Uani 1 1 d .
F14 F 0.0266(5) 0.5688(6) 0.0889(5) 0.122(3) Uani 1 1 d .
F15 F 0.1726(5) 0.5168(5) 0.1017(4) 0.109(2) Uani 1 1 d .
F16 F 0.2084(6) 0.1390(6) 0.0151(5) 0.129(3) Uani 1 1 d .
F17 F 0.0570(6) -0.0602(6) -0.0211(5) 0.145(3) Uani 1 1 d .
F18 F 0.0189(7) -0.1617(6) 0.1055(5) 0.155(3) Uani 1 1 d .
F19 F 0.1291(7) -0.0578(6) 0.2699(6) 0.171(4) Uani 1 1 d .
F20 F 0.2761(6) 0.1364(6) 0.3062(5) 0.131(3) Uani 1 1 d .
F21 F 0.8384(5) 0.4462(6) 0.2438(5) 0.123(3) Uani 1 1 d .
F22 F 0.9624(6) 0.3661(7) 0.2215(6) 0.154(4) Uani 1 1 d .
F23 F 0.9407(6) 0.2555(6) 0.0658(5) 0.145(3) Uani 1 1 d .
F24 F 0.7929(6) 0.2252(6) -0.0686(5) 0.145(3) Uani 1 1 d .
F25 F 0.6660(6) 0.3006(5) -0.0472(4) 0.114(3) Uani 1 1 d .
N1 N 0.4998(8) 0.4211(7) 0.3853(6) 0.082(3) Uani 1 1 d .
N2 N 0.6634(7) 0.5830(7) 0.3440(6) 0.080(3) Uani 1 1 d .
N3 N 0.5164(8) 0.6452(7) 0.2939(6) 0.083(3) Uani 1 1 d .
N4 N 0.3667(7) 0.4356(7) 0.2330(6) 0.075(3) Uani 1 1 d .
N5 N 0.5070(7) 0.3635(7) 0.1543(5) 0.074(3) Uani 1 1 d .
N6 N 0.6243(7) 0.5407(8) 0.1010(6) 0.086(3) Uani 1 1 d .
H6 H 0.5670 0.5137 0.1173 0.103 Uiso 1 1 calc R
O1 O 0.3401(6) 0.3810(6) 0.4083(5) 0.092(2) Uani 1 1 d .
O2 O 0.6238(8) 0.6841(7) 0.0628(6) 0.116(3) Uani 1 1 d .
C1 C 0.4218(10) 0.3672(10) 0.4187(8) 0.087(4) Uani 1 1 d .
C2 C 0.4405(10) 0.3031(9) 0.4660(7) 0.095(4) Uani 1 1 d .
H2 H 0.3969 0.2596 0.4958 0.114 Uiso 1 1 calc R
C3 C 0.5381(10) 0.3190(10) 0.4583(8) 0.095(4) Uani 1 1 d .
H3 H 0.5725 0.2875 0.4812 0.114 Uiso 1 1 calc R
C4 C 0.5739(11) 0.3940(10) 0.4079(8) 0.091(4) Uani 1 1 d .
C5 C 0.6713(10) 0.4418(10) 0.3980(8) 0.085(4) Uani 1 1 d .
C6 C 0.7200(10) 0.5377(10) 0.3677(7) 0.082(3) Uani 1 1 d .
C7 C 0.8256(9) 0.6011(9) 0.3687(7) 0.081(3) Uani 1 1 d .
H7 H 0.8786 0.5858 0.3782 0.097 Uiso 1 1 calc R
C8 C 0.8321(9) 0.6889(9) 0.3526(7) 0.086(4) Uani 1 1 d .
H8 H 0.8933 0.7470 0.3519 0.103 Uiso 1 1 calc R
C9 C 0.7334(9) 0.6805(10) 0.3371(7) 0.080(3) Uani 1 1 d .
C10 C 0.7038(10) 0.7522(10) 0.3248(8) 0.082(4) Uani 1 1 d .
C11 C 0.6087(10) 0.7417(9) 0.3080(8) 0.083(3) Uani 1 1 d .
C12 C 0.5773(9) 0.8169(9) 0.2974(7) 0.085(4) Uani 1 1 d .
H12 H 0.6222 0.8868 0.3028 0.103 Uiso 1 1 calc R
C13 C 0.4778(10) 0.7722(9) 0.2794(7) 0.090(4) Uani 1 1 d .
H13 H 0.4386 0.8040 0.2702 0.108 Uiso 1 1 calc R
C14 C 0.4366(10) 0.6616(10) 0.2757(8) 0.086(4) Uani 1 1 d .
C15 C 0.3325(10) 0.5816(10) 0.2572(7) 0.084(4) Uani 1 1 d .
C16 C 0.3004(9) 0.4732(9) 0.2378(7) 0.080(3) Uani 1 1 d .
C17 C 0.1952(9) 0.3928(9) 0.2194(7) 0.087(4) Uani 1 1 d .
H17 H 0.1373 0.4004 0.2194 0.104 Uiso 1 1 calc R
C18 C 0.1961(9) 0.3023(9) 0.2019(7) 0.080(3) Uani 1 1 d .
H18 H 0.1389 0.2360 0.1885 0.096 Uiso 1 1 calc R
C19 C 0.3013(9) 0.3290(9) 0.2082(7) 0.074(3) Uani 1 1 d .
C20 C 0.3277(9) 0.2547(9) 0.1799(7) 0.081(3) Uani 1 1 d .
C21 C 0.4273(9) 0.2714(10) 0.1653(7) 0.078(3) Uani 1 1 d .
C22 C 0.4546(9) 0.1924(9) 0.1560(7) 0.082(3) Uani 1 1 d .
H22 H 0.4156 0.1246 0.1603 0.098 Uiso 1 1 calc R
C23 C 0.5489(10) 0.2380(9) 0.1399(7) 0.090(4) Uani 1 1 d .
H23 H 0.5884 0.2063 0.1334 0.108 Uiso 1 1 calc R
C24 C 0.5814(10) 0.3407(10) 0.1338(7) 0.081(3) Uani 1 1 d .
C25 C 0.6734(9) 0.4119(10) 0.1113(7) 0.079(3) Uani 1 1 d .
C26 C 0.6904(10) 0.5056(10) 0.0976(8) 0.087(4) Uani 1 1 d .
C27 C 0.7798(10) 0.5769(10) 0.0703(8) 0.097(4) Uani 1 1 d .
H27 H 0.8381 0.5719 0.0646 0.116 Uiso 1 1 calc R
C28 C 0.7608(11) 0.6507(10) 0.0553(8) 0.108(5) Uani 1 1 d .
H28 H 0.8024 0.7083 0.0360 0.129 Uiso 1 1 calc R
C29 C 0.6658(12) 0.6240(11) 0.0743(9) 0.094(4) Uani 1 1 d .
C30 C 0.7448(10) 0.4042(10) 0.4255(8) 0.091(4) Uani 1 1 d .
C31 C 0.7396(11) 0.3207(11) 0.3752(9) 0.105(5) Uani 1 1 d .
C32 C 0.8104(12) 0.2870(12) 0.3997(10) 0.110(5) Uani 1 1 d .
C33 C 0.8850(11) 0.3345(11) 0.4711(9) 0.098(4) Uani 1 1 d .
C34 C 0.8886(11) 0.4149(11) 0.5243(9) 0.093(4) Uani 1 1 d .
C35 C 0.8197(11) 0.4476(10) 0.4984(9) 0.090(4) Uani 1 1 d .
C36 C 0.7880(11) 0.8592(11) 0.3395(10) 0.096(4) Uani 1 1 d .
C37 C 0.8309(12) 0.9337(13) 0.4180(11) 0.111(5) Uani 1 1 d .
C38 C 0.9090(15) 1.0334(14) 0.4372(14) 0.129(6) Uani 1 1 d .
C39 C 0.9460(14) 1.0628(14) 0.3727(15) 0.123(6) Uani 1 1 d .
C40 C 0.9190(14) 1.0043(14) 0.2955(14) 0.129(6) Uani 1 1 d .
C41 C 0.8446(13) 0.9044(13) 0.2827(12) 0.118(5) Uani 1 1 d .
C42 C 0.2497(9) 0.6130(9) 0.2504(8) 0.083(4) Uani 1 1 d .
C43 C 0.2451(10) 0.6776(9) 0.3151(8) 0.080(3) Uani 1 1 d .
C44 C 0.1716(11) 0.7045(10) 0.3078(9) 0.088(4) Uani 1 1 d .
C45 C 0.0980(10) 0.6690(10) 0.2292(10) 0.091(4) Uani 1 1 d .
C46 C 0.0978(10) 0.6016(10) 0.1615(9) 0.086(4) Uani 1 1 d .
C47 C 0.1717(10) 0.5778(10) 0.1716(9) 0.085(4) Uani 1 1 d .
C48 C 0.2474(9) 0.1466(9) 0.1659(8) 0.079(4) Uani 1 1 d .
C49 C 0.1855(11) 0.0897(11) 0.0809(9) 0.094(4) Uani 1 1 d .
C50 C 0.1097(11) -0.0143(11) 0.0595(10) 0.101(5) Uani 1 1 d .
C51 C 0.0907(12) -0.0630(11) 0.1271(11) 0.100(4) Uani 1 1 d .
C52 C 0.1461(12) -0.0130(11) 0.2036(10) 0.097(4) Uani 1 1 d .
C53 C 0.2199(11) 0.0895(11) 0.2236(9) 0.095(4) Uani 1 1 d .
C54 C 0.7476(9) 0.3743(10) 0.0948(9) 0.083(4) Uani 1 1 d .
C55 C 0.8257(10) 0.3901(10) 0.1644(9) 0.095(4) Uani 1 1 d .
C56 C 0.8885(11) 0.3478(12) 0.1561(10) 0.102(5) Uani 1 1 d .
C57 C 0.8795(11) 0.2964(11) 0.0778(11) 0.101(5) Uani 1 1 d .
C58 C 0.8030(11) 0.2807(11) 0.0121(10) 0.098(4) Uani 1 1 d .
C59 C 0.7396(10) 0.3188(11) 0.0203(9) 0.091(4) Uani 1 1 d .
C60 C 0.2507(8) 0.3068(9) 0.4318(7) 0.098(4) Uani 1 1 d .
H60A H 0.2323 0.2385 0.4024 0.147 Uiso 1 1 calc R
H60B H 0.1938 0.3183 0.4158 0.147 Uiso 1 1 calc R
H60C H 0.2660 0.3138 0.4931 0.147 Uiso 1 1 calc R
C61 C 0.5269(9) 0.6533(8) 0.0845(7) 0.096(4) Uani 1 1 d .
H61A H 0.4744 0.5902 0.0445 0.145 Uiso 1 1 calc R
H61B H 0.5092 0.7062 0.0818 0.145 Uiso 1 1 calc R
H61C H 0.5316 0.6428 0.1420 0.145 Uiso 1 1 calc R

loop_
_atom_site_aniso_label
_atom_site_aniso_U_11
_atom_site_aniso_U_22
_atom_site_aniso_U_33
_atom_site_aniso_U_23
_atom_site_aniso_U_13
_atom_site_aniso_U_12
Cu1 0.0775(13) 0.0777(13) 0.0979(13) 0.0159(10) 0.0179(10) 0.0414(11)
F1 0.153(8) 0.128(7) 0.140(7) -0.029(5) -0.038(6) 0.092(6)
F2 0.194(10) 0.170(9) 0.179(9) -0.010(7) -0.028(7) 0.135(8)
F3 0.117(6) 0.151(8) 0.161(7) 0.037(6) 0.016(5) 0.095(6)
F4 0.107(6) 0.136(7) 0.134(7) 0.046(6) 0.006(5) 0.054(6)
F5 0.115(6) 0.118(6) 0.097(5) 0.001(5) -0.004(4) 0.066(5)
F6 0.181(9) 0.123(8) 0.124(7) 0.010(6) 0.011(6) 0.045(7)
F7 0.211(11) 0.110(9) 0.231(12) -0.010(8) 0.002(10) 0.041(8)
F8 0.122(8) 0.095(7) 0.311(13) 0.030(8) 0.047(8) 0.019(6)
F9 0.200(11) 0.120(9) 0.266(13) 0.055(8) 0.110(10) 0.036(8)
F10 0.175(9) 0.124(8) 0.159(8) 0.054(7) 0.088(7) 0.023(7)
F11 0.115(6) 0.104(6) 0.092(5) 0.013(4) 0.020(4) 0.064(5)
F12 0.149(7) 0.139(7) 0.109(6) 0.029(5) 0.048(5) 0.097(6)
F13 0.115(6) 0.151(7) 0.161(7) 0.044(6) 0.039(5) 0.100(6)
F14 0.096(6) 0.131(7) 0.144(7) 0.039(5) 0.008(5) 0.065(5)
F15 0.113(6) 0.106(6) 0.109(6) 0.016(5) 0.011(5) 0.063(5)
F16 0.138(7) 0.100(6) 0.117(6) 0.019(5) -0.002(5) 0.044(5)
F17 0.144(8) 0.095(6) 0.147(7) -0.006(5) -0.012(6) 0.044(6)
F18 0.148(8) 0.081(6) 0.193(9) 0.020(6) 0.044(6) 0.028(6)
F19 0.196(10) 0.091(7) 0.156(8) 0.027(6) 0.052(7) 0.014(6)
F20 0.147(8) 0.096(6) 0.119(6) 0.028(5) 0.036(6) 0.037(5)
F21 0.106(6) 0.141(7) 0.117(6) -0.004(5) 0.008(5) 0.072(6)
F22 0.119(7) 0.191(9) 0.174(9) 0.016(7) 0.009(6) 0.108(7)
F23 0.128(7) 0.157(8) 0.188(8) 0.022(6) 0.052(6) 0.102(7)
F24 0.158(8) 0.147(8) 0.156(7) 0.022(6) 0.060(6) 0.096(7)
F25 0.129(7) 0.126(7) 0.098(5) 0.011(5) 0.029(5) 0.078(6)
N1 0.077(7) 0.079(7) 0.094(8) 0.023(6) 0.023(6) 0.041(6)
N2 0.081(7) 0.076(7) 0.087(7) 0.018(6) 0.017(6) 0.044(6)
N3 0.082(7) 0.069(7) 0.104(8) 0.023(6) 0.020(6) 0.042(6)
N4 0.066(6) 0.069(6) 0.099(7) 0.012(5) 0.011(5) 0.045(6)
N5 0.075(7) 0.070(6) 0.081(6) 0.017(5) 0.016(5) 0.039(6)
N6 0.085(8) 0.092(8) 0.093(7) 0.023(6) 0.025(6) 0.053(7)
O1 0.080(6) 0.086(6) 0.111(7) 0.023(5) 0.027(5) 0.042(5)
O2 0.122(8) 0.103(8) 0.126(8) 0.032(6) 0.028(7) 0.057(7)
C1 0.078(9) 0.083(10) 0.098(10) 0.017(8) 0.022(8) 0.040(8)
C2 0.094(11) 0.092(10) 0.090(10) 0.028(8) 0.015(8) 0.041(9)
C3 0.086(10) 0.093(10) 0.094(10) 0.020(8) 0.003(8) 0.041(9)
C4 0.086(10) 0.084(10) 0.092(10) 0.016(8) 0.012(8) 0.038(9)
C5 0.086(9) 0.081(9) 0.088(9) 0.006(7) 0.018(8) 0.046(8)
C6 0.089(10) 0.078(9) 0.080(8) 0.001(7) 0.014(7) 0.050(8)
C7 0.077(9) 0.081(9) 0.088(9) 0.002(7) 0.020(7) 0.047(8)
C8 0.084(9) 0.082(9) 0.100(9) 0.018(7) 0.026(7) 0.047(8)
C9 0.075(8) 0.081(9) 0.085(9) 0.011(7) 0.022(7) 0.041(8)
C10 0.085(9) 0.072(9) 0.098(9) 0.019(7) 0.025(8) 0.047(8)
C11 0.080(9) 0.071(9) 0.102(10) 0.023(7) 0.025(8) 0.040(8)
C12 0.084(9) 0.072(9) 0.108(10) 0.035(8) 0.029(8) 0.040(8)
C13 0.086(9) 0.084(10) 0.111(10) 0.034(8) 0.021(8) 0.048(8)
C14 0.083(9) 0.080(9) 0.106(10) 0.017(8) 0.023(8) 0.050(8)
C15 0.084(9) 0.077(9) 0.101(9) 0.020(8) 0.031(8) 0.046(8)
C16 0.078(8) 0.067(8) 0.105(9) 0.026(7) 0.022(7) 0.042(7)
C17 0.076(9) 0.081(9) 0.103(10) 0.026(8) 0.026(7) 0.036(8)
C18 0.076(8) 0.070(8) 0.103(9) 0.016(7) 0.025(7) 0.043(7)
C19 0.074(8) 0.069(8) 0.094(9) 0.018(7) 0.019(7) 0.048(7)
C20 0.081(9) 0.071(9) 0.094(9) 0.025(7) 0.016(7) 0.041(7)
C21 0.073(8) 0.083(9) 0.082(8) 0.017(7) 0.020(7) 0.043(7)
C22 0.085(9) 0.074(9) 0.100(9) 0.012(7) 0.023(7) 0.053(8)
C23 0.094(10) 0.094(10) 0.098(10) 0.019(8) 0.022(8) 0.061(9)
C24 0.084(9) 0.081(9) 0.091(9) 0.019(7) 0.023(7) 0.051(8)
C25 0.079(9) 0.087(9) 0.089(9) 0.026(7) 0.030(7) 0.052(8)
C26 0.081(9) 0.096(10) 0.102(10) 0.023(8) 0.025(8) 0.058(9)
C27 0.092(11) 0.091(11) 0.116(11) 0.034(9) 0.020(8) 0.051(9)
C28 0.102(12) 0.092(11) 0.132(12) 0.041(9) 0.030(10) 0.046(10)
C29 0.102(11) 0.085(11) 0.112(11) 0.027(9) 0.025(9) 0.060(10)
C30 0.090(10) 0.086(10) 0.091(10) 0.008(8) 0.012(8) 0.046(9)
C31 0.092(11) 0.098(12) 0.111(12) 0.015(9) -0.012(9) 0.049(10)
C32 0.111(12) 0.097(12) 0.118(13) 0.004(10) 0.004(10) 0.061(10)
C33 0.106(12) 0.103(12) 0.099(11) 0.027(9) 0.009(9) 0.067(10)
C34 0.102(11) 0.089(11) 0.088(10) 0.028(8) 0.015(8) 0.049(9)
C35 0.099(11) 0.086(10) 0.088(10) 0.015(8) 0.012(8) 0.053(9)
C36 0.096(11) 0.079(10) 0.113(12) 0.017(9) 0.022(9) 0.047(9)
C37 0.103(12) 0.083(12) 0.133(15) 0.025(11) 0.032(11) 0.034(10)
C38 0.127(16) 0.079(14) 0.153(19) 0.023(13) 0.010(15) 0.038(12)
C39 0.105(14) 0.083(14) 0.16(2) 0.013(13) 0.033(14) 0.036(11)
C40 0.122(16) 0.085(14) 0.163(19) 0.022(13) 0.051(14) 0.035(12)
C41 0.113(13) 0.078(12) 0.134(16) 0.012(11) 0.026(12) 0.029(11)
C42 0.083(9) 0.083(9) 0.111(10) 0.034(8) 0.026(8) 0.059(8)
C43 0.081(9) 0.080(9) 0.099(10) 0.027(8) 0.024(8) 0.054(8)
C44 0.097(10) 0.078(9) 0.106(11) 0.025(8) 0.032(9) 0.054(9)
C45 0.082(10) 0.096(11) 0.121(12) 0.049(9) 0.033(9) 0.056(9)
C46 0.081(9) 0.095(10) 0.112(11) 0.039(9) 0.019(8) 0.064(9)
C47 0.083(9) 0.081(9) 0.106(11) 0.027(8) 0.022(8) 0.051(8)
C48 0.080(9) 0.070(8) 0.097(10) 0.025(8) 0.014(8) 0.045(7)
C49 0.095(11) 0.079(10) 0.107(11) 0.028(9) 0.012(9) 0.045(9)
C50 0.104(12) 0.076(10) 0.103(12) -0.004(9) -0.005(9) 0.044(9)
C51 0.108(12) 0.072(10) 0.108(12) 0.016(10) 0.020(10) 0.039(9)
C52 0.107(12) 0.076(11) 0.098(11) 0.027(9) 0.032(10) 0.034(9)
C53 0.097(11) 0.077(10) 0.098(11) 0.019(9) 0.015(9) 0.036(9)
C54 0.078(9) 0.095(10) 0.105(10) 0.031(8) 0.031(8) 0.061(8)
C55 0.091(10) 0.104(11) 0.111(11) 0.025(9) 0.027(9) 0.065(9)
C56 0.082(10) 0.125(13) 0.119(12) 0.014(10) 0.017(9) 0.074(10)
C57 0.087(10) 0.116(12) 0.127(13) 0.022(10) 0.038(10) 0.070(10)
C58 0.094(11) 0.102(11) 0.108(12) 0.012(9) 0.032(9) 0.059(10)
C59 0.085(10) 0.101(11) 0.103(11) 0.019(9) 0.030(8) 0.059(9)
C60 0.078(9) 0.092(10) 0.115(10) 0.021(8) 0.028(8) 0.035(8)
C61 0.098(10) 0.083(10) 0.098(10) 0.005(7) -0.001(8) 0.048(9)

loop_
_atom_type_symbol
_atom_type_description
_atom_type_scat_dispersion_real
_atom_type_scat_dispersion_imag
_atom_type_scat_source
C C 0.0181 0.0091 'International Tables Vol C Tables 4.2.6.8 and 6.1.1.4'
H H 0.0000 0.0000 'International Tables Vol C Tables 4.2.6.8 and 6.1.1.4'
N N 0.0311 0.0180 'International Tables Vol C Tables 4.2.6.8 and 6.1.1.4'
O O 0.0492 0.0322 'International Tables Vol C Tables 4.2.6.8 and 6.1.1.4'
F F 0.0727 0.0534 'International Tables Vol C Tables 4.2.6.8 and 6.1.1.4'
Cu Cu -1.9646 0.5888 'International Tables Vol C Tables 4.2.6.8 and 6.1.1.4'

loop_
_geom_angle_atom_site_label_1
_geom_angle_atom_site_label_2
_geom_angle_atom_site_label_3
_geom_angle
N3 Cu1 N1 151.9(4)
N3 Cu1 N2 93.0(4)
N1 Cu1 N2 89.1(4)
N3 Cu1 N4 90.0(4)
N1 Cu1 N4 99.3(4)
N2 Cu1 N4 156.1(4)
C1 N1 C4 106.7(11)
C1 N1 Cu1 127.9(9)
C4 N1 Cu1 125.3(9)
C6 N2 C9 106.7(10)
C6 N2 Cu1 127.5(9)
C9 N2 Cu1 125.4(8)
C14 N3 C11 107.0(10)
C14 N3 Cu1 127.2(9)
C11 N3 Cu1 125.4(8)
C16 N4 C19 103.9(9)
C16 N4 Cu1 118.0(8)
C19 N4 Cu1 129.0(7)
C24 N5 C21 105.5(10)
C29 N6 C26 104.3(11)
C29 N6 H6 127.9
C26 N6 H6 127.9
C1 O1 C60 115.7(10)
C29 O2 C61 116.5(11)
N1 C1 O1 119.0(12)
N1 C1 C2 112.5(12)
O1 C1 C2 128.5(13)
C3 C2 C1 105.6(12)
C3 C2 H2 127.2
C1 C2 H2 127.2
C2 C3 C4 105.6(12)
C2 C3 H3 127.2
C4 C3 H3 127.2
C5 C4 N1 125.9(14)
C5 C4 C3 123.5(14)
N1 C4 C3 109.6(12)
C4 C5 C6 125.4(13)
C4 C5 C30 120.7(13)
C6 C5 C30 113.8(12)
N2 C6 C7 111.0(12)
N2 C6 C5 120.1(12)
C7 C6 C5 128.4(12)
C8 C7 C6 104.4(11)
C8 C7 H7 127.8
C6 C7 H7 127.8
C7 C8 C9 110.9(11)
C7 C8 H8 124.5
C9 C8 H8 124.5
C10 C9 N2 121.9(12)
C10 C9 C8 131.2(13)
N2 C9 C8 106.7(11)
C11 C10 C9 130.1(13)
C11 C10 C36 113.4(11)
C9 C10 C36 116.2(12)
C10 C11 N3 122.6(12)
C10 C11 C12 130.5(13)
N3 C11 C12 106.9(10)
C13 C12 C11 109.3(11)
C13 C12 H12 125.3
C11 C12 H12 125.3
C12 C13 C14 108.0(11)
C12 C13 H13 126.0
C14 C13 H13 126.0
N3 C14 C15 122.3(12)
N3 C14 C13 108.7(11)
C15 C14 C13 129.0(12)
C14 C15 C16 124.0(11)
C14 C15 C42 116.9(11)
C16 C15 C42 118.9(11)
N4 C16 C17 112.0(11)
N4 C16 C15 124.3(11)
C17 C16 C15 123.7(11)
C18 C17 C16 106.4(11)
C18 C17 H17 126.8
C16 C17 H17 126.8
C17 C18 C19 106.7(10)
C17 C18 H18 126.7
C19 C18 H18 126.7
N4 C19 C20 127.1(11)
N4 C19 C18 111.1(9)
C20 C19 C18 121.2(11)
C19 C20 C21 127.9(12)
C19 C20 C48 116.8(11)
C21 C20 C48 115.2(11)
N5 C21 C22 110.6(10)
N5 C21 C20 125.7(11)
C22 C21 C20 123.6(12)
C23 C22 C21 104.4(11)
C23 C22 H22 127.8
C21 C22 H22 127.8
C22 C23 C24 111.7(11)
C22 C23 H23 124.2
C24 C23 H23 124.2
N5 C24 C23 107.6(11)
N5 C24 C25 123.9(11)
C23 C24 C25 128.6(12)
C26 C25 C24 122.9(11)
C26 C25 C54 120.8(11)
C24 C25 C54 116.0(11)
N6 C26 C25 125.5(13)
N6 C26 C27 110.0(12)
C25 C26 C27 124.3(12)
C28 C27 C26 105.2(12)
C28 C27 H27 127.4
C26 C27 H27 127.4
C27 C28 C29 105.3(13)
C27 C28 H28 127.4
C29 C28 H28 127.4
N6 C29 O2 125.6(14)
N6 C29 C28 115.2(13)
O2 C29 C28 119.2(14)
C35 C30 C31 114.0(14)
C35 C30 C5 125.1(13)
C31 C30 C5 120.9(13)
F1 C31 C30 121.2(13)
F1 C31 C32 117.7(15)
C30 C31 C32 121.1(14)
C33 C32 F2 118.5(14)
C33 C32 C31 122.5(16)
F2 C32 C31 119.0(14)
C32 C33 F3 122.3(15)
C32 C33 C34 117.5(15)
F3 C33 C34 120.1(14)
C33 C34 F4 120.9(13)
C33 C34 C35 118.9(14)
F4 C34 C35 120.1(13)
C30 C35 F5 119.5(12)
C30 C35 C34 125.9(14)
F5 C35 C34 114.6(13)
C41 C36 C37 106.3(15)
C41 C36 C10 127.8(15)
C37 C36 C10 125.7(15)
C38 C37 C36 129.4(18)
C38 C37 F6 118.8(18)
C36 C37 F6 111.8(15)
C39 C38 C37 114(2)
C39 C38 F7 130(2)
C37 C38 F7 116(2)
C38 C39 C40 126(2)
C38 C39 F8 115.1(19)
C40 C39 F8 119(2)
C39 C40 F9 122(2)
C39 C40 C41 117(2)
F9 C40 C41 121.7(19)
C40 C41 C36 127.5(18)
C40 C41 F10 116.4(18)
C36 C41 F10 115.7(15)
C43 C42 C47 114.9(12)
C43 C42 C15 123.8(12)
C47 C42 C15 121.3(12)
F11 C43 C44 118.9(12)
F11 C43 C42 118.1(11)
C44 C43 C42 122.8(13)
F12 C44 C43 120.8(13)
F12 C44 C45 119.1(13)
C43 C44 C45 120.0(13)
F13 C45 C46 121.5(13)
F13 C45 C44 118.5(13)
C46 C45 C44 119.7(13)
C47 C46 F14 123.9(14)
C47 C46 C45 118.1(13)
F14 C46 C45 118.0(12)
C46 C47 F15 116.1(13)
C46 C47 C42 124.4(13)
F15 C47 C42 119.5(11)
C53 C48 C49 111.7(13)
C53 C48 C20 128.8(13)
C49 C48 C20 119.4(12)
F16 C49 C50 118.1(14)
F16 C49 C48 117.3(13)
C50 C49 C48 124.3(13)
F17 C50 C51 123.3(15)
F17 C50 C49 119.8(15)
C51 C50 C49 116.8(14)
C52 C51 F18 124.6(16)
C52 C51 C50 119.3(15)
F18 C51 C50 115.9(15)
C51 C52 F19 120.6(15)
C51 C52 C53 123.0(15)
F19 C52 C53 116.3(14)
C48 C53 F20 116.0(13)
C48 C53 C52 124.6(14)
F20 C53 C52 119.2(14)
C59 C54 C55 116.2(12)
C59 C54 C25 124.3(12)
C55 C54 C25 119.2(12)
F21 C55 C56 118.0(13)
F21 C55 C54 119.7(11)
C56 C55 C54 122.3(13)
F22 C56 C57 120.3(13)
F22 C56 C55 121.0(14)
C57 C56 C55 118.4(14)
C56 C57 F23 120.7(14)
C56 C57 C58 118.2(13)
F23 C57 C58 121.0(14)
C59 C58 C57 123.6(14)
C59 C58 F24 118.7(14)
C57 C58 F24 117.7(13)
C54 C59 F25 118.5(12)
C54 C59 C58 121.2(14)
F25 C59 C58 120.4(14)
O1 C60 H60A 109.5
O1 C60 H60B 109.5
H60A C60 H60B 109.5
O1 C60 H60C 109.5
H60A C60 H60C 109.5
H60B C60 H60C 109.5
O2 C61 H61A 109.5
O2 C61 H61B 109.5
H61A C61 H61B 109.5
O2 C61 H61C 109.5
H61A C61 H61C 109.5
H61B C61 H61C 109.5

loop_
_geom_bond_atom_site_label_1
_geom_bond_atom_site_label_2
_geom_bond_distance
Cu1 N3 1.944(9)
Cu1 N1 1.980(9)
Cu1 N2 1.984(9)
Cu1 N4 2.019(9)
F1 C31 1.319(13)
F2 C32 1.362(14)
F3 C33 1.334(13)
F4 C34 1.371(13)
F5 C35 1.360(12)
F6 C37 1.420(15)
F7 C38 1.397(18)
F8 C39 1.405(17)
F9 C40 1.339(17)
F10 C41 1.378(15)
F11 C43 1.326(12)
F12 C44 1.318(12)
F13 C45 1.344(12)
F14 C46 1.322(12)
F15 C47 1.354(12)
F16 C49 1.372(13)
F17 C50 1.316(13)
F18 C51 1.320(13)
F19 C52 1.336(13)
F20 C53 1.355(13)
F21 C55 1.361(13)
F22 C56 1.313(13)
F23 C57 1.349(12)
F24 C58 1.387(13)
F25 C59 1.333(12)
N1 C1 1.315(13)
N1 C4 1.381(14)
N2 C6 1.370(12)
N2 C9 1.383(13)
N3 C14 1.340(13)
N3 C11 1.421(13)
N4 C16 1.368(12)
N4 C19 1.392(12)
N5 C24 1.384(12)
N5 C21 1.402(12)
N6 C29 1.286(14)
N6 C26 1.333(13)
N6 H6 0.8600
O1 C1 1.334(13)
O1 C60 1.432(11)
O2 C29 1.349(13)
O2 C61 1.417(11)
C1 C2 1.418(15)
C2 C3 1.397(14)
C2 H2 0.9300
C3 C4 1.431(15)
C3 H3 0.9300
C4 C5 1.339(15)
C5 C6 1.478(15)
C5 C30 1.507(15)
C6 C7 1.412(14)
C7 C8 1.352(13)
C7 H7 0.9300
C8 C9 1.412(14)
C8 H8 0.9300
C9 C10 1.382(14)
C10 C11 1.346(14)
C10 C36 1.468(16)
C11 C12 1.445(14)
C12 C13 1.285(13)
C12 H12 0.9300
C13 C14 1.473(14)
C13 H13 0.9300
C14 C15 1.409(14)
C15 C16 1.444(14)
C15 C42 1.525(14)
C16 C17 1.422(14)
C17 C18 1.365(13)
C17 H17 0.9300
C18 C19 1.421(13)
C18 H18 0.9300
C19 C20 1.397(13)
C20 C21 1.456(14)
C20 C48 1.463(14)
C21 C22 1.432(13)
C22 C23 1.336(13)
C22 H22 0.9300
C23 C24 1.416(14)
C23 H23 0.9300
C24 C25 1.432(14)
C25 C26 1.375(14)
C25 C54 1.508(13)
C26 C27 1.448(15)
C27 C28 1.324(14)
C27 H27 0.9300
C28 C29 1.381(16)
C28 H28 0.9300
C30 C35 1.340(14)
C30 C31 1.362(16)
C31 C32 1.417(16)
C32 C33 1.320(16)
C33 C34 1.357(16)
C34 C35 1.385(15)
C36 C41 1.369(18)
C36 C37 1.401(17)
C37 C38 1.359(19)
C38 C39 1.28(2)
C39 C40 1.30(2)
C40 C41 1.354(19)
C42 C43 1.356(14)
C42 C47 1.440(14)
C43 C44 1.342(15)
C44 C45 1.404(15)
C45 C46 1.379(16)
C46 C47 1.317(14)
C48 C53 1.336(14)
C48 C49 1.426(14)
C49 C50 1.392(16)
C50 C51 1.390(16)
C51 C52 1.280(16)
C52 C53 1.370(16)
C54 C59 1.316(14)
C54 C55 1.410(14)
C55 C56 1.379(15)
C56 C57 1.336(16)
C57 C58 1.354(16)
C58 C59 1.339(16)
C60 H60A 0.9600
C60 H60B 0.9600
C60 H60C 0.9600
C61 H61A 0.9600
C61 H61B 0.9600
C61 H61C 0.9600

loop_
_geom_torsion_atom_site_label_1
_geom_torsion_atom_site_label_2
_geom_torsion_atom_site_label_3
_geom_torsion_atom_site_label_4
_geom_torsion
N3 Cu1 N1 C1 64.6(15)
N2 Cu1 N1 C1 159.2(11)
N4 Cu1 N1 C1 -43.2(11)
N3 Cu1 N1 C4 -118.3(11)
N2 Cu1 N1 C4 -23.6(10)
N4 Cu1 N1 C4 134.0(10)
N3 Cu1 N2 C6 179.1(10)
N1 Cu1 N2 C6 27.2(10)
N4 Cu1 N2 C6 -84.2(13)
N3 Cu1 N2 C9 -8.4(9)
N1 Cu1 N2 C9 -160.3(9)
N4 Cu1 N2 C9 88.3(13)
N1 Cu1 N3 C14 -81.1(14)
N2 Cu1 N3 C14 -174.8(10)
N4 Cu1 N3 C14 28.9(10)
N1 Cu1 N3 C11 90.7(13)
N2 Cu1 N3 C11 -3.0(10)
N4 Cu1 N3 C11 -159.3(10)
N3 Cu1 N4 C16 -39.4(9)
N1 Cu1 N4 C16 113.9(9)
N2 Cu1 N4 C16 -136.7(10)
N3 Cu1 N4 C19 179.4(10)
N1 Cu1 N4 C19 -27.2(10)
N2 Cu1 N4 C19 82.1(13)
C4 N1 C1 O1 178.1(10)
Cu1 N1 C1 O1 -4.3(18)
C4 N1 C1 C2 0.8(15)
Cu1 N1 C1 C2 178.4(8)
C60 O1 C1 N1 168.7(10)
C60 O1 C1 C2 -14.5(19)
N1 C1 C2 C3 -1.3(15)
O1 C1 C2 C3 -178.3(12)
C1 C2 C3 C4 1.1(14)
C1 N1 C4 C5 -169.4(13)
Cu1 N1 C4 C5 13(2)
C1 N1 C4 C3 -0.1(15)
Cu1 N1 C4 C3 -177.7(8)
C2 C3 C4 C5 168.9(12)
C2 C3 C4 N1 -0.7(15)
N1 C4 C5 C6 5(2)
C3 C4 C5 C6 -162.5(12)
N1 C4 C5 C30 -179.9(11)
C3 C4 C5 C30 12(2)
C9 N2 C6 C7 -5.5(14)
Cu1 N2 C6 C7 168.2(7)
C9 N2 C6 C5 167.3(10)
Cu1 N2 C6 C5 -19.1(16)
C4 C5 C6 N2 -2(2)
C30 C5 C6 N2 -177.4(10)
C4 C5 C6 C7 168.9(13)
C30 C5 C6 C7 -6.0(18)
N2 C6 C7 C8 5.3(14)
C5 C6 C7 C8 -166.7(11)
C6 C7 C8 C9 -3.1(14)
C6 N2 C9 C10 -171.7(11)
Cu1 N2 C9 C10 14.5(17)
C6 N2 C9 C8 3.3(13)
Cu1 N2 C9 C8 -170.5(7)
C7 C8 C9 C10 174.3(13)
C7 C8 C9 N2 0.0(14)
N2 C9 C10 C11 -8(2)
C8 C9 C10 C11 178.2(13)
N2 C9 C10 C36 165.6(12)
C8 C9 C10 C36 -8(2)
C9 C10 C11 N3 -5(2)
C36 C10 C11 N3 -178.4(11)
C9 C10 C11 C12 178.0(13)
C36 C10 C11 C12 4(2)
C14 N3 C11 C10 -177.5(12)
Cu1 N3 C11 C10 9.3(18)
C14 N3 C11 C12 0.4(14)
Cu1 N3 C11 C12 -172.7(7)
C10 C11 C12 C13 178.0(13)
N3 C11 C12 C13 0.3(15)
C11 C12 C13 C14 -0.8(15)
C11 N3 C14 C15 179.3(11)
Cu1 N3 C14 C15 -7.7(18)
C11 N3 C14 C13 -0.9(14)
Cu1 N3 C14 C13 172.1(7)
C12 C13 C14 N3 1.1(15)
C12 C13 C14 C15 -179.1(13)
N3 C14 C15 C16 -14(2)
C13 C14 C15 C16 166.6(12)
N3 C14 C15 C42 171.5(11)
C13 C14 C15 C42 -8(2)
C19 N4 C16 C17 1.9(13)
Cu1 N4 C16 C17 -148.0(8)
C19 N4 C16 C15 -176.7(11)
Cu1 N4 C16 C15 33.4(15)
C14 C15 C16 N4 -2(2)
C42 C15 C16 N4 173.0(10)
C14 C15 C16 C17 179.8(12)
C42 C15 C16 C17 -5.4(18)
N4 C16 C17 C18 -0.5(14)
C15 C16 C17 C18 178.1(11)
C16 C17 C18 C19 -1.2(13)
C16 N4 C19 C20 168.3(11)
Cu1 N4 C19 C20 -46.5(17)
C16 N4 C19 C18 -2.6(13)
Cu1 N4 C19 C18 142.6(8)
C17 C18 C19 N4 2.4(14)
C17 C18 C19 C20 -169.1(10)
N4 C19 C20 C21 -4(2)
C18 C19 C20 C21 166.4(11)
N4 C19 C20 C48 174.0(11)
C18 C19 C20 C48 -16.0(17)
C24 N5 C21 C22 3.0(13)
C24 N5 C21 C20 -174.1(11)
C19 C20 C21 N5 -18(2)
C48 C20 C21 N5 163.9(11)
C19 C20 C21 C22 164.8(11)
C48 C20 C21 C22 -12.9(18)
N5 C21 C22 C23 0.0(14)
C20 C21 C22 C23 177.2(11)
C21 C22 C23 C24 -3.1(15)
C21 N5 C24 C23 -4.8(13)
C21 N5 C24 C25 175.5(11)
C22 C23 C24 N5 5.1(15)
C22 C23 C24 C25 -175.1(12)
N5 C24 C25 C26 -8(2)
C23 C24 C25 C26 172.0(12)
N5 C24 C25 C54 177.4(11)
C23 C24 C25 C54 -2(2)
C29 N6 C26 C25 -172.6(13)
C29 N6 C26 C27 2.7(15)
C24 C25 C26 N6 -2(2)
C54 C25 C26 N6 172.2(12)
C24 C25 C26 C27 -176.5(12)
C54 C25 C26 C27 -2(2)
N6 C26 C27 C28 -2.3(16)
C25 C26 C27 C28 173.0(13)
C26 C27 C28 C29 0.9(16)
C26 N6 C29 O2 176.7(13)
C26 N6 C29 C28 -2.2(17)
C61 O2 C29 N6 2(2)
C61 O2 C29 C28 -179.2(12)
C27 C28 C29 N6 0.8(19)
C27 C28 C29 O2 -178.2(12)
C4 C5 C30 C35 -101.7(18)
C6 C5 C30 C35 73.4(18)
C4 C5 C30 C31 78.9(19)
C6 C5 C30 C31 -105.9(15)
C35 C30 C31 F1 -179.3(12)
C5 C30 C31 F1 0(2)
C35 C30 C31 C32 -1(2)
C5 C30 C31 C32 178.2(13)
F1 C31 C32 C33 177.4(14)
C30 C31 C32 C33 -1(3)
F1 C31 C32 F2 0(2)
C30 C31 C32 F2 -178.4(14)
F2 C32 C33 F3 -2(2)
C31 C32 C33 F3 -179.7(13)
F2 C32 C33 C34 -178.6(13)
C31 C32 C33 C34 4(3)
C32 C33 C34 F4 178.7(13)
F3 C33 C34 F4 2(2)
C32 C33 C34 C35 -5(2)
F3 C33 C34 C35 178.6(12)
C31 C30 C35 F5 179.8(12)
C5 C30 C35 F5 0(2)
C31 C30 C35 C34 0(2)
C5 C30 C35 C34 -179.3(13)
C33 C34 C35 C30 3(2)
F4 C34 C35 C30 179.6(12)
C33 C34 C35 F5 -176.7(12)
F4 C34 C35 F5 -0.1(19)
C11 C10 C36 C41 -100.6(18)
C9 C10 C36 C41 84.6(19)
C11 C10 C36 C37 83.9(18)
C9 C10 C36 C37 -90.8(17)
C41 C36 C37 C38 3(2)
C10 C36 C37 C38 179.5(16)
C41 C36 C37 F6 -178.7(13)
C10 C36 C37 F6 -2(2)
C36 C37 C38 C39 2(3)
F6 C37 C38 C39 -176.2(16)
C36 C37 C38 F7 175.1(15)
F6 C37 C38 F7 -3(2)
C37 C38 C39 C40 -4(3)
F7 C38 C39 C40 -176.3(18)
C37 C38 C39 F8 177.0(14)
F7 C38 C39 F8 5(3)
C38 C39 C40 F9 -177(2)
F8 C39 C40 F9 2(3)
C38 C39 C40 C41 1(3)
F8 C39 C40 C41 179.7(15)
C39 C40 C41 C36 6(3)
F9 C40 C41 C36 -176.4(17)
C39 C40 C41 F10 178.6(16)
F9 C40 C41 F10 -4(3)
C37 C36 C41 C40 -7(2)
C10 C36 C41 C40 176.8(17)
C37 C36 C41 F10 -180.0(13)
C10 C36 C41 F10 4(2)
C14 C15 C42 C43 -58.6(17)
C16 C15 C42 C43 126.3(14)
C14 C15 C42 C47 119.1(14)
C16 C15 C42 C47 -56.0(16)
C47 C42 C43 F11 177.8(10)
C15 C42 C43 F11 -4.4(19)
C47 C42 C43 C44 2(2)
C15 C42 C43 C44 179.9(11)
F11 C43 C44 F12 3.1(19)
C42 C43 C44 F12 178.8(11)
F11 C43 C44 C45 -178.6(11)
C42 C43 C44 C45 -3(2)
F12 C44 C45 F13 -3.5(19)
C43 C44 C45 F13 178.1(11)
F12 C44 C45 C46 -177.8(12)
C43 C44 C45 C46 4(2)
F13 C45 C46 C47 -178.3(11)
C44 C45 C46 C47 -4(2)
F13 C45 C46 F14 5.1(19)
C44 C45 C46 F14 179.2(11)
F14 C46 C47 F15 1(2)
C45 C46 C47 F15 -175.8(11)
F14 C46 C47 C42 -179.9(11)
C45 C46 C47 C42 4(2)
C43 C42 C47 C46 -2(2)
C15 C42 C47 C46 179.6(12)
C43 C42 C47 F15 176.9(11)
C15 C42 C47 F15 -1.0(18)
C19 C20 C48 C53 -82.0(17)
C21 C20 C48 C53 96.0(16)
C19 C20 C48 C49 96.8(14)
C21 C20 C48 C49 -85.3(14)
C53 C48 C49 F16 -177.9(11)
C20 C48 C49 F16 3.1(18)
C53 C48 C49 C50 -4(2)
C20 C48 C49 C50 177.6(12)
F16 C49 C50 F17 -5(2)
C48 C49 C50 F17 -179.5(12)
F16 C49 C50 C51 177.8(12)
C48 C49 C50 C51 3(2)
F17 C50 C51 C52 179.4(14)
C49 C50 C51 C52 -4(2)
F17 C50 C51 F18 3(2)
C49 C50 C51 F18 -179.8(12)
F18 C51 C52 F19 -5(3)
C50 C51 C52 F19 179.5(13)
F18 C51 C52 C53 -179.9(14)
C50 C51 C52 C53 4(3)
C49 C48 C53 F20 178.7(11)
C20 C48 C53 F20 -3(2)
C49 C48 C53 C52 4(2)
C20 C48 C53 C52 -177.2(13)
C51 C52 C53 C48 -5(3)
F19 C52 C53 C48 179.8(13)
C51 C52 C53 F20 -179.3(14)
F19 C52 C53 F20 5(2)
C26 C25 C54 C59 -89.8(18)
C24 C25 C54 C59 84.7(17)
C26 C25 C54 C55 96.4(15)
C24 C25 C54 C55 -89.1(15)
C59 C54 C55 F21 -179.6(13)
C25 C54 C55 F21 -5.3(19)
C59 C54 C55 C56 -2(2)
C25 C54 C55 C56 172.5(13)
F21 C55 C56 F22 -4(2)
C54 C55 C56 F22 178.2(13)
F21 C55 C56 C57 -177.2(13)
C54 C55 C56 C57 5(2)
F22 C56 C57 F23 5(2)
C55 C56 C57 F23 178.5(13)
F22 C56 C57 C58 -179.0(14)
C55 C56 C57 C58 -6(2)
C56 C57 C58 C59 4(2)
F23 C57 C58 C59 179.6(13)
C56 C57 C58 F24 -178.6(13)
F23 C57 C58 F24 -3(2)
C55 C54 C59 F25 179.1(11)
C25 C54 C59 F25 5(2)
C55 C54 C59 C58 0(2)
C25 C54 C59 C58 -174.3(13)
C57 C58 C59 C54 -1(2)
F24 C58 C59 C54 -178.2(12)
C57 C58 C59 F25 179.8(13)
F24 C58 C59 F25 2(2)

loop_
_platon_squeeze_void_nr
_platon_squeeze_void_average_x
_platon_squeeze_void_average_y
_platon_squeeze_void_average_z
_platon_squeeze_void_volume
_platon_squeeze_void_count_electrons
1 0.500 1.000 0.880 535.8 -17.8
